data_1528685
loop_
_publ_author_name
'Lee, Y.'
'Hriljac, J.A.'
'Vogt, T.'

_publ_section_title
;
 Pressure-induced migration of zeolitic water in laumontite
;
_journal_name_full 'Physics and Chemistry of Minerals (Germany)'
_journal_page_first 421
_journal_page_last 428
_journal_volume 31
_journal_year 2004
_chemical_formula_sum 'Al2 Ca H6.04 O15.02 Si4'
_chemical_name_systematic 'Ca Al2 Si4 O12 (H2 O)3.02'
_space_group_IT_number 12
_symmetry_space_group_name_Hall '-C 2y'
_symmetry_space_group_name_H-M 'C 1 2/m 1'
_cell_angle_alpha 90
_cell_angle_beta 111.997
_cell_angle_gamma 90
_cell_formula_units_Z 4
_cell_length_a 14.7514
_cell_length_b 13.0827
_cell_length_c 7.5648
_cell_volume 1353.640
_citation_journal_id_ASTM PCMIDU
_cod_data_source_file Lee_PCMIDU_2004_964.cif
_cod_data_source_block H6.04Al2Ca1O15.02Si4
_cod_original_cell_volume 1353.64
_cod_original_formula_sum 'H6.04 Al2 Ca1 O15.02 Si4'
_cod_database_code 1528685

loop_
_symmetry_equiv_pos_as_xyz
x,y,z
-x,y,-z
-x,-y,-z
x,-y,z
x+1/2,y+1/2,z
-x+1/2,y+1/2,-z
-x+1/2,-y+1/2,-z
x+1/2,-y+1/2,z

loop_
_atom_site_label
_atom_site_type_symbol
_atom_site_fract_x
_atom_site_fract_y
_atom_site_fract_z
_atom_site_occupancy
_atom_site_U_iso_or_equiv
O1 O-2 0.259 0.5 0.217 1 0.0
O6 O-2 0.056 0.5 0.261 1 0.0
Ca1 Ca+2 0.282 0.5 0.77 1 0.0
O3 O-2 0.152 0.39 0.561 1 0.0
O8 O-2 0.409 0.448 0.5 0.5 0.0
O10 O-2 0.131 0.094 0.333 0.76 0.0
Al1 Al+3 0.1317 0.3104 0.7285 1 0.0
O5 O-2 0.339 0.318 0.29 1 0.0
O2 O-2 0.215 0.364 0.938 1 0.0
Si2 Si+4 0.0879 0.3843 0.3346 1 0.0
O7 O-2 0.01 0.317 0.71 1 0.0
Si1 Si+4 0.2416 0.3798 0.1644 1 0.0
O9 O-2 0.5 0.463 0.5 0.5 0.0
O4 O-2 0.152 0.338 0.22 1 0.0
